data_7712138
loop_
_publ_author_name
'Hormann, Jan'
'Verbitsky, Olga'
'Zhou, Xiaoyu'
'Battistella, Beatrice'
'van der Meer, Margarete'
'Sarkar, Biprajit'
'Zhao, Cunyuan'
'Kulak, Nora'

_publ_section_title
;
 Experimental and computational investigation of heteroatom substitution
 in nucleolytic Cu(II) cyclen complexes for balancing stability and redox
 activity.
;
_journal_issue 10
_journal_name_full 'Dalton transactions (Cambridge, England : 2003)'
_journal_page_first 3176
_journal_page_last 3187
_journal_paper_doi 10.1039/d2dt03284h
_journal_volume 52
_journal_year 2023
_chemical_formula_moiety 'C8 H18 Cu N3 O3 S2, N O3'
_chemical_formula_sum 'C8 H18 Cu N4 O6 S2'
_chemical_formula_weight 393.92
_space_group_crystal_system monoclinic
_space_group_IT_number 14
_space_group_name_Hall '-P 2yn'
_space_group_name_H-M_alt 'P 1 21/n 1'
_atom_sites_solution_hydrogens geom
_atom_sites_solution_primary direct
_atom_sites_solution_secondary difmap
_audit_creation_date 2017-08-15
_audit_creation_method
;
Olex2 1.2
(compiled 2017.07.20 svn.r3457 for OlexSys, GUI svn.r5370)
;
_audit_update_record
;
2017-08-15 deposited with the CCDC.	2023-01-16 downloaded from the CCDC.
;
_cell_angle_alpha 90.00
_cell_angle_beta 100.1510(10)
_cell_angle_gamma 90.00
_cell_formula_units_Z 4
_cell_length_a 9.1896(2)
_cell_length_b 12.3669(3)
_cell_length_c 12.9821(3)
_cell_measurement_reflns_used 8418
_cell_measurement_temperature 100(2)
_cell_measurement_theta_max 28.318
_cell_measurement_theta_min 2.979
_cell_volume 1452.28(6)
_computing_molecular_graphics 'Olex2 (Dolomanov et al., 2009)'
_computing_publication_material 'Olex2 (Dolomanov et al., 2009)'
_computing_structure_refinement 'SHELXL-97 (Sheldrick, 2008)'
_diffrn_ambient_temperature 100(2)
_diffrn_measured_fraction_theta_full 0.985
_diffrn_measured_fraction_theta_max 0.985
_diffrn_measurement_device_type Bruker
_diffrn_radiation_monochromator graphite
_diffrn_radiation_type MoK\a
_diffrn_radiation_wavelength 0.71073
_diffrn_reflns_av_R_equivalents 0.0184
_diffrn_reflns_av_unetI/netI 0.0183
_diffrn_reflns_limit_h_max 12
_diffrn_reflns_limit_h_min -11
_diffrn_reflns_limit_k_max 16
_diffrn_reflns_limit_k_min -14
_diffrn_reflns_limit_l_max 17
_diffrn_reflns_limit_l_min -17
_diffrn_reflns_number 11688
_diffrn_reflns_theta_full 28.32
_diffrn_reflns_theta_max 28.32
_diffrn_reflns_theta_min 2.29
_diffrn_source 'fine-focus sealed tube'
_exptl_absorpt_coefficient_mu 1.824
_exptl_absorpt_correction_T_max 0.7457
_exptl_absorpt_correction_T_min 0.5944
_exptl_absorpt_correction_type multi-scan
_exptl_absorpt_process_details
;
SADABS-2014/2 (Bruker,2014) was used for absorption correction.
wR2(int) was 0.1171 before and 0.0330 after correction.
The Ratio of minimum to maximum transmission is 0.7971.
The \l/2 correction factor is 0.00150.
;
_exptl_crystal_colour blue
_exptl_crystal_colour_primary blue
_exptl_crystal_density_diffrn 1.802
_exptl_crystal_density_method 'not measured'
_exptl_crystal_description plate
_exptl_crystal_F_000 812
_exptl_crystal_size_max 0.15
_exptl_crystal_size_mid 0.15
_exptl_crystal_size_min 0.05
_refine_diff_density_max 0.499
_refine_diff_density_min -0.549
_refine_diff_density_rms 0.101
_refine_ls_extinction_method none
_refine_ls_goodness_of_fit_ref 1.176
_refine_ls_hydrogen_treatment mixed
_refine_ls_matrix_type full
_refine_ls_number_parameters 198
_refine_ls_number_reflns 3568
_refine_ls_number_restraints 0
_refine_ls_restrained_S_all 1.176
_refine_ls_R_factor_all 0.0242
_refine_ls_R_factor_gt 0.0222
_refine_ls_shift/su_max 0.041
_refine_ls_shift/su_mean 0.004
_refine_ls_structure_factor_coef Fsqd
_refine_ls_weighting_details 'calc w=1/[\s^2^(Fo^2^)+(0.0405P)^2^+0.5902P] where P=(Fo^2^+2Fc^2^)/3'
_refine_ls_weighting_scheme calc
_refine_ls_wR_factor_gt 0.0706
_refine_ls_wR_factor_ref 0.0718
_reflns_number_gt 3364
_reflns_number_total 3568
_reflns_threshold_expression >2\s(I)
_cod_data_source_file d2dt03284h2.cif
_cod_data_source_block jh_n2s2_a
_cod_depositor_comments 'Adding full bibliography for 7712138.cif.'
_cod_database_code 7712138
_olex2_refinement_description
;
1. Others
 Fixed Uiso: H1A(0.02) H1B(0.02) H2A(0.019) H2B(0.019) H3A(0.017) H3B(0.017)
 H4A(0.016) H4B(0.016) H5A(0.016) H5B(0.016) H6A(0.016) H6B(0.016) H7A(0.016)
 H7B(0.016) H8A(0.018) H8B(0.018)
 Fixed X: H1A(0.1319) H1B(-0.0419) H2A(-0.0907) H2B(0.0466) H3A(0.262)
 H3B(0.3394) H4A(0.3542) H4B(0.4907) H5A(0.6124) H5B(0.4738) H6A(0.5233)
 H6B(0.5282) H7A(0.2871) H7B(0.274) H8A(0.0555) H8B(0.0365)
 Fixed Y: H1A(0.2185) H1B(0.2107) H2A(0.1331) H2B(0.0678) H3A(0.0111)
 H3B(0.0835) H4A(0.1191) H4B(0.0918) H5A(0.2839) H5B(0.2725) H6A(0.4572)
 H6B(0.4502) H7A(0.4988) H7B(0.3698) H8A(0.5241) H8B(0.4319)
 Fixed Z: H1A(0.6826) H1B(0.6848) H2A(0.5209) H2B(0.584) H3A(0.4973)
 H3B(0.4202) H4A(0.6393) H4B(0.5819) H5A(0.6588) H5B(0.7181) H6A(0.7105)
 H6B(0.5878) H7A(0.762) H7B(0.7518) H8A(0.664) H8B(0.7471)
;
_olex2_submission_special_instructions 'No special instructions were received'

loop_
_space_group_symop_id
_space_group_symop_operation_xyz
1 'x, y, z'
2 '-x+1/2, y+1/2, -z+1/2'
3 '-x, -y, -z'
4 'x-1/2, -y-1/2, z-1/2'

loop_
_atom_site_label
_atom_site_type_symbol
_atom_site_fract_x
_atom_site_fract_y
_atom_site_fract_z
_atom_site_U_iso_or_equiv
_atom_site_adp_type
_atom_site_occupancy
_atom_site_symmetry_multiplicity
_atom_site_calc_flag
_atom_site_refinement_flags
_atom_site_disorder_assembly
_atom_site_disorder_group
Cu1 Cu 0.227610(19) 0.329584(14) 0.517223(13) 0.00749(7) Uani 1 1 d . . .
S1 S 0.12063(4) 0.16652(3) 0.44852(3) 0.01129(9) Uani 1 1 d . . .
S2 S 0.00447(4) 0.35813(3) 0.57846(3) 0.01404(9) Uani 1 1 d . . .
O1 O 0.22214(12) 0.42171(9) 0.38021(9) 0.0140(2) Uani 1 1 d . . .
O2 O 0.31171(13) 0.27889(10) 0.31427(9) 0.0164(2) Uani 1 1 d . . .
O3 O 0.24909(13) 0.42031(10) 0.21682(9) 0.0184(2) Uani 1 1 d . . .
N1 N 0.41917(14) 0.24727(10) 0.56000(10) 0.0100(2) Uani 1 1 d . . .
N2 N 0.31791(14) 0.44260(11) 0.61974(10) 0.0111(2) Uani 1 1 d . . .
N3 N 0.26163(14) 0.37260(11) 0.30232(10) 0.0115(2) Uani 1 1 d . . .
C1 C 0.03208(18) 0.22338(14) 0.63917(13) 0.0164(3) Uani 1 1 d . . .
H1A H 0.1319 0.2185 0.6826 0.020 Uiso 1 1 calc R . .
H1B H -0.0419 0.2107 0.6848 0.020 Uiso 1 1 calc R . .
C2 C 0.01525(18) 0.13875(13) 0.55244(13) 0.0154(3) Uani 1 1 d . . .
H2A H -0.0907 0.1331 0.5209 0.019 Uiso 1 1 calc R . .
H2B H 0.0466 0.0678 0.5840 0.019 Uiso 1 1 calc R . .
C3 C 0.28903(17) 0.08606(13) 0.48158(13) 0.0145(3) Uani 1 1 d . . .
H3A H 0.2620 0.0111 0.4973 0.017 Uiso 1 1 calc R . .
H3B H 0.3394 0.0835 0.4202 0.017 Uiso 1 1 calc R . .
C4 C 0.39516(17) 0.13059(13) 0.57454(12) 0.0129(3) Uani 1 1 d . . .
H4A H 0.3542 0.1191 0.6393 0.016 Uiso 1 1 calc R . .
H4B H 0.4907 0.0918 0.5819 0.016 Uiso 1 1 calc R . .
C5 C 0.50590(17) 0.30000(13) 0.65410(12) 0.0136(3) Uani 1 1 d . . .
H5A H 0.6124 0.2839 0.6588 0.016 Uiso 1 1 calc R . .
H5B H 0.4738 0.2725 0.7181 0.016 Uiso 1 1 calc R . .
C6 C 0.47983(16) 0.42096(13) 0.64418(13) 0.0137(3) Uani 1 1 d . . .
H6A H 0.5233 0.4572 0.7105 0.016 Uiso 1 1 calc R . .
H6B H 0.5282 0.4502 0.5878 0.016 Uiso 1 1 calc R . .
C7 C 0.24835(17) 0.43887(13) 0.71436(12) 0.0131(3) Uani 1 1 d . . .
H7A H 0.2871 0.4988 0.7620 0.016 Uiso 1 1 calc R . .
H7B H 0.2740 0.3698 0.7518 0.016 Uiso 1 1 calc R . .
C8 C 0.08145(17) 0.44859(14) 0.68500(12) 0.0154(3) Uani 1 1 d . . .
H8A H 0.0555 0.5241 0.6640 0.018 Uiso 1 1 calc R . .
H8B H 0.0365 0.4319 0.7471 0.018 Uiso 1 1 calc R . .
O4 O 0.37704(14) 0.65764(10) 0.56133(12) 0.0219(3) Uani 1 1 d . . .
O5 O 0.20319(13) 0.70879(11) 0.64383(10) 0.0195(3) Uani 1 1 d . . .
O6 O 0.33522(15) 0.82855(9) 0.57780(10) 0.0186(3) Uani 1 1 d . . .
N4 N 0.30502(14) 0.73183(11) 0.59508(10) 0.0120(2) Uani 1 1 d . . .
H1 H 0.463(2) 0.2544(18) 0.5092(18) 0.019(5) Uiso 1 1 d . . .
H2 H 0.308(2) 0.506(2) 0.5969(17) 0.020(5) Uiso 1 1 d . . .

loop_
_atom_site_aniso_label
_atom_site_aniso_U_11
_atom_site_aniso_U_22
_atom_site_aniso_U_33
_atom_site_aniso_U_23
_atom_site_aniso_U_13
_atom_site_aniso_U_12
Cu1 0.00806(10) 0.00731(11) 0.00705(10) -0.00038(6) 0.00117(7) -0.00024(6)
S1 0.01180(18) 0.01041(18) 0.01109(18) -0.00153(12) 0.00041(14) -0.00103(12)
S2 0.00966(17) 0.01754(19) 0.01495(19) -0.00521(14) 0.00225(14) 0.00085(14)
O1 0.0185(5) 0.0140(5) 0.0102(5) 0.0009(4) 0.0046(4) 0.0020(4)
O2 0.0186(5) 0.0171(6) 0.0147(5) 0.0017(4) 0.0064(4) 0.0047(4)
O3 0.0230(6) 0.0233(6) 0.0084(5) 0.0060(4) 0.0012(4) -0.0035(5)
N1 0.0090(5) 0.0105(6) 0.0108(6) 0.0014(5) 0.0021(5) -0.0005(5)
N2 0.0125(6) 0.0090(6) 0.0116(6) 0.0003(5) 0.0018(5) -0.0012(5)
N3 0.0085(5) 0.0168(6) 0.0088(6) 0.0014(5) 0.0005(4) -0.0029(5)
C1 0.0175(7) 0.0179(8) 0.0151(7) 0.0001(6) 0.0068(6) -0.0044(6)
C2 0.0142(7) 0.0142(7) 0.0188(8) 0.0005(6) 0.0054(6) -0.0043(6)
C3 0.0154(7) 0.0094(7) 0.0188(8) -0.0013(5) 0.0033(6) 0.0022(5)
C4 0.0121(6) 0.0103(7) 0.0163(7) 0.0032(6) 0.0020(6) 0.0018(5)
C5 0.0108(6) 0.0152(7) 0.0136(7) -0.0005(6) -0.0016(5) -0.0004(6)
C6 0.0104(6) 0.0141(7) 0.0162(7) -0.0022(6) 0.0012(6) -0.0043(5)
C7 0.0149(7) 0.0143(7) 0.0101(7) -0.0038(5) 0.0020(5) -0.0009(6)
C8 0.0151(7) 0.0169(7) 0.0146(7) -0.0071(6) 0.0037(6) 0.0019(6)
O4 0.0215(6) 0.0121(6) 0.0365(8) -0.0009(5) 0.0173(6) 0.0011(4)
O5 0.0185(6) 0.0232(6) 0.0198(6) -0.0049(5) 0.0112(5) -0.0066(5)
O6 0.0230(6) 0.0104(6) 0.0236(7) 0.0013(4) 0.0072(5) -0.0010(4)
N4 0.0123(6) 0.0125(6) 0.0109(6) -0.0005(5) 0.0012(5) -0.0012(5)

loop_
_atom_type_symbol
_atom_type_description
_atom_type_scat_dispersion_real
_atom_type_scat_dispersion_imag
_atom_type_scat_source
C C 0.0033 0.0016 'International Tables Vol C Tables 4.2.6.8 and 6.1.1.4'
H H 0.0000 0.0000 'International Tables Vol C Tables 4.2.6.8 and 6.1.1.4'
Cu Cu 0.3201 1.2651 'International Tables Vol C Tables 4.2.6.8 and 6.1.1.4'
N N 0.0061 0.0033 'International Tables Vol C Tables 4.2.6.8 and 6.1.1.4'
O O 0.0106 0.0060 'International Tables Vol C Tables 4.2.6.8 and 6.1.1.4'
S S 0.1246 0.1234 'International Tables Vol C Tables 4.2.6.8 and 6.1.1.4'

loop_
_geom_angle_atom_site_label_1
_geom_angle_atom_site_label_2
_geom_angle_atom_site_label_3
_geom_angle
_geom_angle_site_symmetry_1
_geom_angle_site_symmetry_3
_geom_angle_publ_flag
S1 Cu1 S2 85.743(15) . . ?
O1 Cu1 S1 101.40(3) . . ?
O1 Cu1 S2 108.17(3) . . ?
N1 Cu1 S1 87.59(4) . . ?
N1 Cu1 S2 138.60(4) . . ?
N1 Cu1 O1 113.20(5) . . ?
N2 Cu1 S1 161.16(4) . . ?
N2 Cu1 S2 87.39(4) . . ?
N2 Cu1 O1 97.41(5) . . ?
N2 Cu1 N1 86.00(5) . . ?
C2 S1 Cu1 97.00(5) . . ?
C3 S1 Cu1 95.62(5) . . ?
C3 S1 C2 105.17(8) . . ?
C1 S2 Cu1 86.92(5) . . ?
C8 S2 Cu1 95.95(5) . . ?
C8 S2 C1 103.00(8) . . ?
N3 O1 Cu1 116.16(9) . . ?
C4 N1 Cu1 112.59(9) . . ?
C4 N1 C5 113.21(12) . . ?
C5 N1 Cu1 108.62(9) . . ?
C6 N2 Cu1 107.28(9) . . ?
C7 N2 Cu1 109.86(9) . . ?
C7 N2 C6 112.23(12) . . ?
O2 N3 O1 119.38(12) . . ?
O3 N3 O1 118.88(13) . . ?
O3 N3 O2 121.74(13) . . ?
C2 C1 S2 108.46(11) . . ?
C1 C2 S1 114.73(11) . . ?
C4 C3 S1 112.89(11) . . ?
N1 C4 C3 110.06(12) . . ?
N1 C5 C6 108.01(12) . . ?
N2 C6 C5 109.39(12) . . ?
N2 C7 C8 110.71(12) . . ?
C7 C8 S2 112.44(10) . . ?
O4 N4 O6 119.13(13) . . ?
O5 N4 O4 119.84(14) . . ?
O5 N4 O6 121.02(14) . . ?

loop_
_geom_bond_atom_site_label_1
_geom_bond_atom_site_label_2
_geom_bond_distance
_geom_bond_site_symmetry_2
_geom_bond_publ_flag
Cu1 S1 2.3494(4) . ?
Cu1 S2 2.3529(4) . ?
Cu1 O1 2.1054(11) . ?
Cu1 N1 2.0245(13) . ?
Cu1 N2 2.0060(13) . ?
S1 C2 1.8266(16) . ?
S1 C3 1.8263(16) . ?
S2 C1 1.8417(17) . ?
S2 C8 1.8220(16) . ?
O1 N3 1.2854(17) . ?
O2 N3 1.2464(18) . ?
O3 N3 1.2444(17) . ?
N1 C4 1.4769(19) . ?
N1 C5 1.4865(19) . ?
N2 C6 1.4900(19) . ?
N2 C7 1.4820(19) . ?
C1 C2 1.525(2) . ?
C3 C4 1.515(2) . ?
C5 C6 1.517(2) . ?
C7 C8 1.519(2) . ?
O4 N4 1.2547(18) . ?
O5 N4 1.2514(17) . ?
O6 N4 1.2569(17) . ?

loop_
_geom_torsion_atom_site_label_1
_geom_torsion_atom_site_label_2
_geom_torsion_atom_site_label_3
_geom_torsion_atom_site_label_4
_geom_torsion
_geom_torsion_site_symmetry_1
_geom_torsion_site_symmetry_2
_geom_torsion_site_symmetry_3
_geom_torsion_site_symmetry_4
_geom_torsion_publ_flag
Cu1 S1 C2 C1 0.05(12) . . . . ?
Cu1 S1 C3 C4 26.58(11) . . . . ?
Cu1 S2 C1 C2 -68.03(10) . . . . ?
Cu1 S2 C8 C7 -19.14(12) . . . . ?
Cu1 O1 N3 O2 -5.99(17) . . . . ?
Cu1 O1 N3 O3 174.21(10) . . . . ?
Cu1 N1 C4 C3 48.57(14) . . . . ?
Cu1 N1 C5 C6 -35.42(14) . . . . ?
Cu1 N2 C6 C5 -40.12(14) . . . . ?
Cu1 N2 C7 C8 -54.33(14) . . . . ?
S1 Cu1 S2 C1 52.85(5) . . . . ?
S1 Cu1 S2 C8 155.62(6) . . . . ?
S1 Cu1 O1 N3 -43.89(10) . . . . ?
S1 Cu1 N1 C4 -25.02(10) . . . . ?
S1 Cu1 N1 C5 -151.21(9) . . . . ?
S1 Cu1 N2 C6 86.47(15) . . . . ?
S1 Cu1 N2 C7 -35.79(19) . . . . ?
S1 C3 C4 N1 -49.99(15) . . . . ?
S2 Cu1 S1 C2 -34.12(6) . . . . ?
S2 Cu1 S1 C3 -140.20(5) . . . . ?
S2 Cu1 O1 N3 -133.12(9) . . . . ?
S2 Cu1 N1 C4 55.77(12) . . . . ?
S2 Cu1 N1 C5 -70.42(11) . . . . ?
S2 Cu1 N2 C6 155.15(9) . . . . ?
S2 Cu1 N2 C7 32.90(9) . . . . ?
S2 C1 C2 S1 48.79(14) . . . . ?
O1 Cu1 S1 C2 -141.82(6) . . . . ?
O1 Cu1 S1 C3 112.10(6) . . . . ?
O1 Cu1 S2 C1 153.47(6) . . . . ?
O1 Cu1 S2 C8 -103.77(7) . . . . ?
O1 Cu1 N1 C4 -126.39(10) . . . . ?
O1 Cu1 N1 C5 107.41(10) . . . . ?
O1 Cu1 N2 C6 -96.86(10) . . . . ?
O1 Cu1 N2 C7 140.89(10) . . . . ?
N1 Cu1 S1 C2 104.99(7) . . . . ?
N1 Cu1 S1 C3 -1.08(6) . . . . ?
N1 Cu1 S2 C1 -28.63(8) . . . . ?
N1 Cu1 S2 C8 74.14(8) . . . . ?
N1 Cu1 O1 N3 48.39(11) . . . . ?
N1 Cu1 N2 C6 16.04(10) . . . . ?
N1 Cu1 N2 C7 -106.21(10) . . . . ?
N1 C5 C6 N2 50.59(16) . . . . ?
N2 Cu1 S1 C2 34.82(14) . . . . ?
N2 Cu1 S1 C3 -71.26(13) . . . . ?
N2 Cu1 S2 C1 -109.59(6) . . . . ?
N2 Cu1 S2 C8 -6.82(7) . . . . ?
N2 Cu1 O1 N3 137.20(10) . . . . ?
N2 Cu1 N1 C4 137.25(10) . . . . ?
N2 Cu1 N1 C5 11.06(10) . . . . ?
N2 C7 C8 S2 48.00(16) . . . . ?
C1 S2 C8 C7 69.07(13) . . . . ?
C2 S1 C3 C4 -72.25(13) . . . . ?
C3 S1 C2 C1 97.83(13) . . . . ?
C4 N1 C5 C6 -161.25(12) . . . . ?
C5 N1 C4 C3 172.25(12) . . . . ?
C6 N2 C7 C8 -173.59(12) . . . . ?
C7 N2 C6 C5 80.64(15) . . . . ?
C8 S2 C1 C2 -163.43(11) . . . . ?
